data_7048573
loop_
_publ_author_name
'Sun, Ziyue'
'Zhao, Yanxia'
'Prior, Timothy J.'
'Elsegood, Mark R. J.'
'Wang, Kuiyuan'
'Xing, Tian'
'Redshaw, Carl'

_publ_section_title
;
 Mono-oxo molybdenum(vi) and tungsten(vi) complexes bearing chelating
 aryloxides: synthesis, structure and ring opening polymerization of
 cyclic esters
;
_journal_name_full 'Dalton Transactions'
_journal_paper_doi 10.1039/C8DT04566F
_journal_year 2019
_chemical_formula_moiety 'C60 H88 Mo O5, 2(C2 H3 N)'
_chemical_formula_sum 'C64 H94 Mo N2 O5'
_chemical_formula_weight 1067.35
_space_group_crystal_system monoclinic
_space_group_IT_number 14
_space_group_name_Hall '-P 2ybc'
_space_group_name_H-M_alt 'P 1 21/c 1'
_symmetry_space_group_name_Hall '-P 2ybc'
_symmetry_space_group_name_H-M 'P 1 21/c 1'
_atom_sites_solution_hydrogens geom
_atom_sites_solution_primary iterative
_atom_sites_solution_secondary difmap
_audit_creation_method SHELXL-2017/1
_audit_update_record
;
2018-08-10 deposited with the CCDC.
2018-12-26 downloaded from the CCDC.
;
_cell_angle_alpha 90
_cell_angle_beta 92.387(4)
_cell_angle_gamma 90
_cell_formula_units_Z 4
_cell_length_a 12.3081(6)
_cell_length_b 18.8028(10)
_cell_length_c 27.2978(13)
_cell_measurement_reflns_used 16218
_cell_measurement_temperature 150(2)
_cell_measurement_theta_max 27.2
_cell_measurement_theta_min 1.3
_cell_volume 6312.0(5)
_computing_cell_refinement 'Stoe X-AREA'
_computing_data_collection 'Stoe X-AREA'
_computing_data_reduction
;
 Scaled and merged with Sortav
 R.H. Blessing, (1987) Cryst. Rev. 1, 3-58
 R.H. Blessing, (1989) J. Appl. Cryst. 22, 396-397
;
_computing_molecular_graphics 'Bruker SHELTL'
_computing_publication_material 'Bruker SHELTL'
_computing_structure_refinement 'SHELXL-2017/1 (Sheldrick, 2017)'
_computing_structure_solution 'SHELXT (Sheldrick, 2015)'
_diffrn_ambient_temperature 150(2)
_diffrn_detector_area_resol_mean 6.67
_diffrn_measured_fraction_theta_full 0.997
_diffrn_measured_fraction_theta_max 0.978
_diffrn_measurement_device_type 'Stoe IPDS2'
_diffrn_measurement_method \w-scans
_diffrn_radiation_type MoK\a
_diffrn_radiation_wavelength 0.71073
_diffrn_reflns_av_R_equivalents 0.0404
_diffrn_reflns_av_unetI/netI 0.0799
_diffrn_reflns_Laue_measured_fraction_full 0.997
_diffrn_reflns_Laue_measured_fraction_max 0.978
_diffrn_reflns_limit_h_max 15
_diffrn_reflns_limit_h_min -14
_diffrn_reflns_limit_k_max 23
_diffrn_reflns_limit_k_min -21
_diffrn_reflns_limit_l_max 34
_diffrn_reflns_limit_l_min -34
_diffrn_reflns_number 29575
_diffrn_reflns_point_group_measured_fraction_full 0.997
_diffrn_reflns_point_group_measured_fraction_max 0.978
_diffrn_reflns_theta_full 25.242
_diffrn_reflns_theta_max 26.881
_diffrn_reflns_theta_min 1.315
_diffrn_source 'Fine-focus sealed tube'
_exptl_absorpt_coefficient_mu 0.253
_exptl_absorpt_correction_T_max 0.966
_exptl_absorpt_correction_T_min 0.962
_exptl_absorpt_correction_type multi-scan
_exptl_absorpt_process_details
;
 R.H. Blessing, Acta Cryst. (1995), A51, 33-38
;
_exptl_crystal_colour 'dark red'
_exptl_crystal_density_diffrn 1.123
_exptl_crystal_density_method 'not measured'
_exptl_crystal_description block
_exptl_crystal_F_000 2296
_exptl_crystal_recrystallization_method 'Re-crystallisation from solvent: acetonitrile'
_exptl_crystal_size_max 0.270
_exptl_crystal_size_mid 0.220
_exptl_crystal_size_min 0.150
_refine_diff_density_max 0.508
_refine_diff_density_min -0.279
_refine_diff_density_rms 0.053
_refine_ls_extinction_method none
_refine_ls_goodness_of_fit_ref 0.817
_refine_ls_hydrogen_treatment constr
_refine_ls_matrix_type full
_refine_ls_number_parameters 677
_refine_ls_number_reflns 13335
_refine_ls_number_restraints 0
_refine_ls_restrained_S_all 0.817
_refine_ls_R_factor_all 0.0686
_refine_ls_R_factor_gt 0.0336
_refine_ls_shift/su_max 0.001
_refine_ls_shift/su_mean 0.000
_refine_ls_structure_factor_coef Fsqd
_refine_ls_weighting_details 'w=1/[\s^2^(Fo^2^)+(0.0335P)^2^] where P=(Fo^2^+2Fc^2^)/3'
_refine_ls_weighting_scheme calc
_refine_ls_wR_factor_gt 0.0674
_refine_ls_wR_factor_ref 0.0731
_reflns_Friedel_coverage 0.000
_reflns_number_gt 8155
_reflns_number_total 13335
_reflns_threshold_expression 'I > 2\s(I)'
_cod_data_source_file c8dt04566f2.cif
_cod_data_source_block 1dot2MeCN
_cod_database_code 7048573
_shelx_shelxl_version_number 2017/1
_shelx_space_group_comment
;
The symmetry employed for this shelxl refinement is uniquely defined
by the following loop, which should always be used as a source of
symmetry information in preference to the above space-group names.
They are only intended as comments.
;
_shelx_estimated_absorpt_t_min 0.935
_shelx_estimated_absorpt_t_max 0.963

loop_
_space_group_symop_operation_xyz
'x, y, z'
'-x, y+1/2, -z+1/2'
'-x, -y, -z'
'x, -y-1/2, z-1/2'

loop_
_atom_site_label
_atom_site_type_symbol
_atom_site_fract_x
_atom_site_fract_y
_atom_site_fract_z
_atom_site_U_iso_or_equiv
_atom_site_adp_type
_atom_site_occupancy
_atom_site_site_symmetry_order
_atom_site_calc_flag
_atom_site_refinement_flags_posn
_atom_site_refinement_flags_adp
C1 C 0.47447(18) 0.76983(11) 0.47654(7) 0.0205(5) Uani 1 1 d . .
C2 C 0.38374(18) 0.80390(10) 0.45420(7) 0.0211(5) Uani 1 1 d . .
C3 C 0.30844(19) 0.76003(11) 0.42946(8) 0.0250(5) Uani 1 1 d . .
H3 H 0.244668 0.781169 0.415083 0.030 Uiso 1 1 calc R U
C4 C 0.32188(18) 0.68643(11) 0.42469(8) 0.0258(5) Uani 1 1 d . .
C5 C 0.41693(19) 0.65627(11) 0.44501(8) 0.0250(5) Uani 1 1 d . .
H5 H 0.428975 0.606736 0.441018 0.030 Uiso 1 1 calc R U
C6 C 0.49438(18) 0.69645(10) 0.47088(7) 0.0217(5) Uani 1 1 d . .
C7 C 0.36850(18) 0.88557(11) 0.45636(8) 0.0222(5) Uani 1 1 d . .
C8 C 0.47164(19) 0.92498(11) 0.44094(8) 0.0275(5) Uani 1 1 d . .
H8A H 0.491063 0.908801 0.408320 0.041 Uiso 1 1 calc R U
H8B H 0.531685 0.914868 0.464622 0.041 Uiso 1 1 calc R U
H8C H 0.457653 0.976280 0.440096 0.041 Uiso 1 1 calc R U
C9 C 0.3418(2) 0.90793(12) 0.50848(8) 0.0316(6) Uani 1 1 d . .
H9A H 0.328350 0.959275 0.509253 0.047 Uiso 1 1 calc R U
H9B H 0.403243 0.896286 0.531059 0.047 Uiso 1 1 calc R U
H9C H 0.276841 0.882523 0.518461 0.047 Uiso 1 1 calc R U
C10 C 0.2735(2) 0.90979(12) 0.42207(9) 0.0325(6) Uani 1 1 d . .
H10A H 0.287308 0.895437 0.388379 0.049 Uiso 1 1 calc R U
H10B H 0.266685 0.961657 0.423630 0.049 Uiso 1 1 calc R U
H10C H 0.206018 0.887726 0.432324 0.049 Uiso 1 1 calc R U
C11 C 0.2388(2) 0.63868(12) 0.39720(9) 0.0342(6) Uani 1 1 d . .
C12 C 0.1354(2) 0.68006(15) 0.38074(12) 0.0586(9) Uani 1 1 d . .
H12A H 0.154765 0.718488 0.358467 0.088 Uiso 1 1 calc R U
H12B H 0.101731 0.700271 0.409516 0.088 Uiso 1 1 calc R U
H12C H 0.083990 0.647715 0.363767 0.088 Uiso 1 1 calc R U
C13 C 0.2044(2) 0.57861(13) 0.43075(11) 0.0461(7) Uani 1 1 d . .
H13A H 0.146262 0.550887 0.414222 0.069 Uiso 1 1 calc R U
H13B H 0.177985 0.598708 0.461161 0.069 Uiso 1 1 calc R U
H13C H 0.266850 0.547624 0.438413 0.069 Uiso 1 1 calc R U
C14 C 0.2917(3) 0.60748(16) 0.35189(10) 0.0542(8) Uani 1 1 d . .
H14A H 0.312887 0.646227 0.330263 0.081 Uiso 1 1 calc R U
H14B H 0.239567 0.576342 0.334249 0.081 Uiso 1 1 calc R U
H14C H 0.356236 0.579993 0.362289 0.081 Uiso 1 1 calc R U
C15 C 0.60416(18) 0.66654(11) 0.48847(8) 0.0232(5) Uani 1 1 d . .
H15 H 0.622836 0.688301 0.521171 0.028 Uiso 1 1 calc R U
C16 C 0.6050(2) 0.58521(11) 0.49528(9) 0.0295(5) Uani 1 1 d . .
H16A H 0.550539 0.571777 0.518774 0.044 Uiso 1 1 calc R U
H16B H 0.677163 0.569971 0.507682 0.044 Uiso 1 1 calc R U
H16C H 0.587856 0.562129 0.463707 0.044 Uiso 1 1 calc R U
C17 C 0.75635(19) 0.75122(11) 0.46317(8) 0.0230(5) Uani 1 1 d . .
C18 C 0.68831(18) 0.69227(10) 0.45312(8) 0.0221(5) Uani 1 1 d . .
C19 C 0.69346(19) 0.65907(11) 0.40772(8) 0.0257(5) Uani 1 1 d . .
H19 H 0.647126 0.619640 0.400704 0.031 Uiso 1 1 calc R U
C20 C 0.76362(18) 0.68132(13) 0.37231(8) 0.0278(5) Uani 1 1 d . .
C21 C 0.8272(2) 0.74098(12) 0.38323(8) 0.0272(5) Uani 1 1 d . .
H21 H 0.874387 0.757630 0.359078 0.033 Uiso 1 1 calc R U
C22 C 0.82546(19) 0.77775(11) 0.42765(8) 0.0238(5) Uani 1 1 d . .
C23 C 0.7723(2) 0.63985(14) 0.32395(9) 0.0372(6) Uani 1 1 d . .
C24 C 0.6606(3) 0.6219(2) 0.30182(11) 0.0639(10) Uani 1 1 d . .
H24A H 0.619728 0.665836 0.295417 0.096 Uiso 1 1 calc R U
H24B H 0.621602 0.592119 0.324744 0.096 Uiso 1 1 calc R U
H24C H 0.668444 0.596011 0.270993 0.096 Uiso 1 1 calc R U
C25 C 0.8319(3) 0.57018(18) 0.33534(13) 0.0703(11) Uani 1 1 d . .
H25A H 0.837180 0.542429 0.305146 0.105 Uiso 1 1 calc R U
H25B H 0.791710 0.542856 0.359221 0.105 Uiso 1 1 calc R U
H25C H 0.905117 0.580540 0.348979 0.105 Uiso 1 1 calc R U
C26 C 0.8360(4) 0.6812(2) 0.28659(11) 0.0887(14) Uani 1 1 d . .
H26A H 0.842947 0.652381 0.256984 0.133 Uiso 1 1 calc R U
H26B H 0.908582 0.692444 0.300656 0.133 Uiso 1 1 calc R U
H26C H 0.797569 0.725481 0.278126 0.133 Uiso 1 1 calc R U
C27 C 0.8974(2) 0.84405(12) 0.43632(8) 0.0295(5) Uani 1 1 d . .
C28 C 0.9582(2) 0.86502(14) 0.39037(9) 0.0379(6) Uani 1 1 d . .
H28A H 1.006805 0.826217 0.381508 0.057 Uiso 1 1 calc R U
H28B H 1.001053 0.908099 0.397186 0.057 Uiso 1 1 calc R U
H28C H 0.905584 0.874090 0.363167 0.057 Uiso 1 1 calc R U
C29 C 0.9840(2) 0.82879(15) 0.47726(9) 0.0393(6) Uani 1 1 d . .
H29A H 0.948287 0.813570 0.506923 0.059 Uiso 1 1 calc R U
H29B H 1.026265 0.872038 0.484284 0.059 Uiso 1 1 calc R U
H29C H 1.032612 0.791034 0.466639 0.059 Uiso 1 1 calc R U
C30 C 0.8276(2) 0.90844(12) 0.44938(11) 0.0405(7) Uani 1 1 d . .
H30A H 0.772026 0.916530 0.423205 0.061 Uiso 1 1 calc R U
H30B H 0.873926 0.950657 0.452994 0.061 Uiso 1 1 calc R U
H30C H 0.792252 0.899256 0.480262 0.061 Uiso 1 1 calc R U
C31 C 0.83844(18) 0.78025(11) 0.63310(7) 0.0221(5) Uani 1 1 d . .
C32 C 0.92779(17) 0.81752(12) 0.65475(7) 0.0231(4) Uani 1 1 d . .
C33 C 1.0011(2) 0.77686(12) 0.68344(8) 0.0273(5) Uani 1 1 d . .
H33 H 1.063343 0.799880 0.697744 0.033 Uiso 1 1 calc R U
C34 C 0.9879(2) 0.70435(12) 0.69226(8) 0.0282(5) Uani 1 1 d . .
C35 C 0.89590(19) 0.67127(13) 0.67168(8) 0.0285(5) Uani 1 1 d . .
H35 H 0.884940 0.622082 0.677715 0.034 Uiso 1 1 calc R U
C36 C 0.81974(19) 0.70783(11) 0.64266(8) 0.0231(5) Uani 1 1 d . .
C37 C 0.9431(2) 0.89819(12) 0.64726(8) 0.0273(5) Uani 1 1 d . .
C38 C 0.8412(2) 0.93948(12) 0.66134(9) 0.0303(6) Uani 1 1 d . .
H38A H 0.853630 0.990559 0.657137 0.045 Uiso 1 1 calc R U
H38B H 0.826108 0.929653 0.695648 0.045 Uiso 1 1 calc R U
H38C H 0.779054 0.924548 0.640219 0.045 Uiso 1 1 calc R U
C39 C 0.9664(2) 0.91309(13) 0.59332(8) 0.0365(6) Uani 1 1 d . .
H39A H 0.976662 0.964300 0.588673 0.055 Uiso 1 1 calc R U
H39B H 0.904954 0.896712 0.572293 0.055 Uiso 1 1 calc R U
H39C H 1.032475 0.887770 0.584627 0.055 Uiso 1 1 calc R U
C40 C 1.0396(2) 0.92684(13) 0.67899(9) 0.0375(6) Uani 1 1 d . .
H40A H 1.106588 0.903034 0.669756 0.056 Uiso 1 1 calc R U
H40B H 1.027228 0.917551 0.713639 0.056 Uiso 1 1 calc R U
H40C H 1.046571 0.978181 0.673792 0.056 Uiso 1 1 calc R U
C41 C 1.0743(2) 0.66205(13) 0.72275(9) 0.0355(6) Uani 1 1 d . .
C42 C 1.1673(3) 0.6445(2) 0.69021(12) 0.0707(10) Uani 1 1 d . .
H42A H 1.200065 0.688704 0.678799 0.106 Uiso 1 1 calc R U
H42B H 1.139781 0.616825 0.661917 0.106 Uiso 1 1 calc R U
H42C H 1.222170 0.616700 0.708844 0.106 Uiso 1 1 calc R U
C43 C 1.1164(3) 0.70453(18) 0.76651(12) 0.0743(12) Uani 1 1 d . .
H43A H 1.054968 0.723284 0.784213 0.111 Uiso 1 1 calc R U
H43B H 1.160948 0.744083 0.755345 0.111 Uiso 1 1 calc R U
H43C H 1.160700 0.673764 0.788368 0.111 Uiso 1 1 calc R U
C44 C 1.0288(3) 0.59170(19) 0.74099(14) 0.0762(12) Uani 1 1 d . .
H44A H 1.084988 0.566888 0.760912 0.114 Uiso 1 1 calc R U
H44B H 1.006308 0.562001 0.712860 0.114 Uiso 1 1 calc R U
H44C H 0.965915 0.601076 0.760900 0.114 Uiso 1 1 calc R U
C45 C 0.71253(19) 0.67472(12) 0.62481(8) 0.0265(5) Uani 1 1 d . .
H45 H 0.695775 0.693389 0.591035 0.032 Uiso 1 1 calc R U
C46 C 0.7163(2) 0.59315(12) 0.62107(9) 0.0352(6) Uani 1 1 d . .
H46A H 0.730425 0.572812 0.653771 0.053 Uiso 1 1 calc R U
H46B H 0.774350 0.579081 0.599581 0.053 Uiso 1 1 calc R U
H46C H 0.646353 0.575569 0.607484 0.053 Uiso 1 1 calc R U
C47 C 0.55541(19) 0.75926(11) 0.64444(8) 0.0229(5) Uani 1 1 d . .
C48 C 0.62352(19) 0.70180(11) 0.65740(8) 0.0244(5) Uani 1 1 d . .
C49 C 0.61387(19) 0.67101(12) 0.70360(8) 0.0291(5) Uani 1 1 d . .
H49 H 0.659966 0.632232 0.712601 0.035 Uiso 1 1 calc R U
C50 C 0.5402(2) 0.69460(12) 0.73669(8) 0.0316(6) Uani 1 1 d . .
C51 C 0.4771(2) 0.75323(13) 0.72312(8) 0.0305(5) Uani 1 1 d . .
H51 H 0.426978 0.770778 0.745757 0.037 Uiso 1 1 calc R U
C52 C 0.48331(19) 0.78785(12) 0.67793(8) 0.0260(5) Uani 1 1 d . .
C53 C 0.5257(2) 0.65544(14) 0.78557(9) 0.0404(7) Uani 1 1 d . .
C54 C 0.6342(3) 0.6316(2) 0.80821(11) 0.0693(11) Uani 1 1 d . .
H54A H 0.622826 0.609032 0.839951 0.104 Uiso 1 1 calc R U
H54B H 0.681968 0.672929 0.812957 0.104 Uiso 1 1 calc R U
H54C H 0.667830 0.597442 0.786371 0.104 Uiso 1 1 calc R U
C55 C 0.4705(4) 0.7035(2) 0.82280(12) 0.0982(16) Uani 1 1 d . .
H55A H 0.465254 0.678029 0.853950 0.147 Uiso 1 1 calc R U
H55B H 0.397379 0.716143 0.810100 0.147 Uiso 1 1 calc R U
H55C H 0.513605 0.746813 0.828067 0.147 Uiso 1 1 calc R U
C56 C 0.4546(3) 0.5914(2) 0.77567(13) 0.0799(13) Uani 1 1 d . .
H56A H 0.490651 0.558998 0.753423 0.120 Uiso 1 1 calc R U
H56B H 0.384833 0.606741 0.760547 0.120 Uiso 1 1 calc R U
H56C H 0.441925 0.566913 0.806595 0.120 Uiso 1 1 calc R U
C57 C 0.4113(2) 0.85359(12) 0.66657(8) 0.0305(5) Uani 1 1 d . .
C58 C 0.3528(2) 0.87984(15) 0.71180(9) 0.0410(7) Uani 1 1 d . .
H58A H 0.310554 0.922575 0.703233 0.062 Uiso 1 1 calc R U
H58B H 0.406641 0.891121 0.738109 0.062 Uiso 1 1 calc R U
H58C H 0.303885 0.842582 0.722904 0.062 Uiso 1 1 calc R U
C59 C 0.3240(2) 0.83426(14) 0.62684(9) 0.0365(6) Uani 1 1 d . .
H59A H 0.359199 0.816519 0.597702 0.055 Uiso 1 1 calc R U
H59B H 0.280922 0.876593 0.618167 0.055 Uiso 1 1 calc R U
H59C H 0.276252 0.797336 0.639342 0.055 Uiso 1 1 calc R U
C60 C 0.4811(2) 0.91595(12) 0.64959(10) 0.0371(6) Uani 1 1 d . .
H60A H 0.510307 0.904642 0.617664 0.056 Uiso 1 1 calc R U
H60B H 0.541224 0.924054 0.673599 0.056 Uiso 1 1 calc R U
H60C H 0.436208 0.958918 0.646685 0.056 Uiso 1 1 calc R U
C61 C 1.0103(5) 0.5868(3) 0.5389(2) 0.126(2) Uani 1 1 d . .
C62 C 0.9304(4) 0.6242(3) 0.5102(2) 0.158(3) Uani 1 1 d . .
H62A H 0.965336 0.649829 0.483874 0.237 Uiso 1 1 calc R U
H62B H 0.893397 0.658235 0.531032 0.237 Uiso 1 1 calc R U
H62C H 0.877274 0.590455 0.496023 0.237 Uiso 1 1 calc R U
C63 C 0.5971(4) 0.4283(2) 0.39774(15) 0.0732(12) Uani 1 1 d . .
C64 C 0.6474(4) 0.3611(2) 0.41209(18) 0.1054(16) Uani 1 1 d . .
H64A H 0.604079 0.337977 0.436863 0.158 Uiso 1 1 calc R U
H64B H 0.721060 0.369882 0.425763 0.158 Uiso 1 1 calc R U
H64C H 0.650995 0.330124 0.383330 0.158 Uiso 1 1 calc R U
N1 N 1.0746(5) 0.5596(4) 0.56268(18) 0.177(3) Uani 1 1 d . .
N2 N 0.5580(3) 0.4803(2) 0.38742(14) 0.0953(12) Uani 1 1 d . .
O1 O 0.54835(12) 0.80862(7) 0.50356(5) 0.0216(3) Uani 1 1 d . .
O2 O 0.76071(12) 0.78047(8) 0.50981(5) 0.0241(3) Uani 1 1 d . .
O3 O 0.76659(12) 0.81521(8) 0.60255(5) 0.0224(3) Uani 1 1 d . .
O4 O 0.55373(13) 0.78519(8) 0.59700(5) 0.0249(3) Uani 1 1 d . .
O5 O 0.65746(14) 0.91140(7) 0.54995(6) 0.0255(3) Uani 1 1 d . .
Mo1 Mo 0.65751(2) 0.82208(2) 0.55255(2) 0.01910(5) Uani 1 1 d . .

loop_
_atom_site_aniso_label
_atom_site_aniso_U_11
_atom_site_aniso_U_22
_atom_site_aniso_U_33
_atom_site_aniso_U_23
_atom_site_aniso_U_13
_atom_site_aniso_U_12
C1 0.0243(12) 0.0207(10) 0.0166(10) 0.0000(8) 0.0040(9) -0.0012(9)
C2 0.0259(11) 0.0183(11) 0.0196(10) 0.0014(8) 0.0048(9) 0.0011(8)
C3 0.0259(12) 0.0228(11) 0.0265(11) 0.0007(9) 0.0014(10) 0.0008(9)
C4 0.0278(11) 0.0216(11) 0.0282(11) -0.0003(9) 0.0018(9) -0.0028(10)
C5 0.0291(12) 0.0177(10) 0.0286(11) -0.0002(8) 0.0051(10) 0.0001(9)
C6 0.0273(12) 0.0189(11) 0.0193(10) 0.0029(8) 0.0066(9) 0.0021(8)
C7 0.0259(13) 0.0175(10) 0.0230(12) 0.0002(8) -0.0004(9) 0.0008(9)
C8 0.0333(14) 0.0202(11) 0.0291(12) 0.0022(9) 0.0027(11) 0.0001(10)
C9 0.0383(15) 0.0259(12) 0.0308(13) -0.0010(10) 0.0063(11) 0.0052(11)
C10 0.0358(15) 0.0217(11) 0.0392(14) 0.0013(10) -0.0078(12) 0.0027(10)
C11 0.0353(14) 0.0249(12) 0.0416(14) -0.0054(10) -0.0080(12) -0.0020(10)
C12 0.0480(17) 0.0332(13) 0.092(2) -0.0106(16) -0.0335(16) -0.0017(15)
C13 0.0409(16) 0.0324(14) 0.0650(18) -0.0059(13) 0.0017(14) -0.0132(12)
C14 0.066(2) 0.0528(17) 0.0433(16) -0.0211(14) -0.0041(15) -0.0120(16)
C15 0.0270(12) 0.0183(11) 0.0244(11) 0.0006(8) 0.0029(9) 0.0017(9)
C16 0.0348(14) 0.0189(11) 0.0348(13) 0.0040(9) 0.0026(11) 0.0039(10)
C17 0.0264(12) 0.0220(11) 0.0205(11) -0.0002(9) 0.0019(9) 0.0038(9)
C18 0.0238(11) 0.0180(11) 0.0246(11) 0.0007(8) 0.0017(9) 0.0045(8)
C19 0.0273(12) 0.0213(11) 0.0286(11) -0.0036(9) 0.0030(10) 0.0004(9)
C20 0.0318(12) 0.0245(10) 0.0271(11) -0.0042(10) 0.0015(9) 0.0025(11)
C21 0.0297(13) 0.0280(12) 0.0245(11) 0.0012(9) 0.0067(10) 0.0013(10)
C22 0.0235(12) 0.0225(11) 0.0255(11) -0.0022(9) 0.0029(10) 0.0015(9)
C23 0.0480(16) 0.0369(14) 0.0276(12) -0.0113(11) 0.0127(12) -0.0089(12)
C24 0.063(2) 0.091(3) 0.0367(16) -0.0253(16) -0.0027(15) -0.0136(19)
C25 0.080(3) 0.062(2) 0.068(2) -0.0355(17) -0.0007(19) 0.0226(19)
C26 0.152(4) 0.075(2) 0.0428(17) -0.0332(18) 0.051(2) -0.056(3)
C27 0.0298(13) 0.0287(12) 0.0307(12) -0.0054(9) 0.0093(10) -0.0051(10)
C28 0.0401(15) 0.0375(14) 0.0370(14) -0.0035(11) 0.0124(12) -0.0117(12)
C29 0.0307(13) 0.0511(16) 0.0362(13) -0.0125(13) 0.0037(11) -0.0075(13)
C30 0.0450(18) 0.0274(12) 0.0504(15) -0.0052(13) 0.0192(13) -0.0081(12)
C31 0.0248(12) 0.0218(11) 0.0199(11) 0.0000(8) 0.0033(9) 0.0039(9)
C32 0.0264(11) 0.0230(10) 0.0201(10) -0.0019(9) 0.0035(9) 0.0001(10)
C33 0.0275(13) 0.0308(12) 0.0236(11) 0.0000(9) 0.0006(10) -0.0002(10)
C34 0.0302(13) 0.0300(11) 0.0245(11) 0.0015(9) 0.0037(10) 0.0085(10)
C35 0.0356(13) 0.0218(11) 0.0285(11) 0.0020(10) 0.0058(10) 0.0056(11)
C36 0.0268(12) 0.0229(10) 0.0199(11) -0.0024(9) 0.0045(9) 0.0038(9)
C37 0.0316(14) 0.0227(11) 0.0275(12) 0.0016(9) -0.0007(10) -0.0027(10)
C38 0.0385(15) 0.0214(11) 0.0306(12) -0.0012(10) -0.0026(11) 0.0021(10)
C39 0.0462(16) 0.0328(13) 0.0308(13) 0.0013(10) 0.0049(12) -0.0118(12)
C40 0.0414(16) 0.0297(13) 0.0406(14) -0.0029(11) -0.0069(13) -0.0053(11)
C41 0.0353(14) 0.0378(15) 0.0331(12) 0.0086(10) -0.0004(11) 0.0111(11)
C42 0.056(2) 0.095(3) 0.060(2) 0.0153(18) 0.0024(17) 0.0417(19)
C43 0.094(3) 0.065(2) 0.061(2) -0.0061(16) -0.039(2) 0.032(2)
C44 0.058(2) 0.074(2) 0.095(3) 0.050(2) -0.019(2) 0.0022(18)
C45 0.0370(13) 0.0176(10) 0.0249(10) 0.0024(10) 0.0000(9) 0.0012(11)
C46 0.0451(16) 0.0204(12) 0.0398(14) -0.0004(10) -0.0007(12) -0.0001(11)
C47 0.0285(13) 0.0182(10) 0.0220(11) 0.0038(9) -0.0005(10) -0.0049(9)
C48 0.0294(13) 0.0197(10) 0.0240(11) 0.0003(8) 0.0005(10) -0.0034(9)
C49 0.0324(12) 0.0238(11) 0.0310(11) 0.0060(10) 0.0002(10) -0.0012(11)
C50 0.0341(14) 0.0339(14) 0.0268(12) 0.0082(10) 0.0026(10) -0.0035(10)
C51 0.0314(14) 0.0350(13) 0.0255(12) 0.0020(10) 0.0061(10) 0.0005(11)
C52 0.0255(13) 0.0271(11) 0.0252(11) 0.0020(9) -0.0001(10) -0.0033(10)
C53 0.0423(15) 0.0467(16) 0.0328(13) 0.0184(11) 0.0072(12) 0.0021(12)
C54 0.0482(19) 0.118(3) 0.0414(17) 0.0417(19) -0.0002(15) 0.003(2)
C55 0.172(5) 0.079(3) 0.0479(19) 0.0364(18) 0.059(2) 0.045(3)
C56 0.079(3) 0.086(3) 0.073(2) 0.055(2) -0.019(2) -0.039(2)
C57 0.0343(14) 0.0312(12) 0.0265(12) 0.0025(10) 0.0054(11) 0.0066(11)
C58 0.0422(16) 0.0473(16) 0.0344(14) 0.0051(12) 0.0119(12) 0.0173(13)
C59 0.0313(13) 0.0448(16) 0.0334(13) 0.0099(11) 0.0004(11) 0.0064(12)
C60 0.0425(16) 0.0240(12) 0.0457(15) 0.0007(11) 0.0122(13) 0.0035(11)
C61 0.097(4) 0.146(5) 0.138(5) 0.062(4) 0.040(4) 0.030(4)
C62 0.075(3) 0.208(6) 0.194(6) 0.138(5) 0.039(4) 0.063(4)
C63 0.080(3) 0.062(2) 0.080(3) -0.036(2) 0.042(2) -0.036(2)
C64 0.105(4) 0.091(3) 0.125(4) -0.029(3) 0.073(3) -0.032(3)
N1 0.160(5) 0.243(7) 0.125(4) 0.048(4) -0.036(4) 0.072(5)
N2 0.100(3) 0.084(3) 0.104(3) -0.029(2) 0.026(2) -0.043(2)
O1 0.0261(8) 0.0176(8) 0.0213(7) 0.0003(6) 0.0019(6) 0.0003(6)
O2 0.0264(9) 0.0246(8) 0.0213(8) -0.0034(6) 0.0021(7) 0.0016(7)
O3 0.0261(8) 0.0194(7) 0.0217(7) 0.0006(6) 0.0004(6) 0.0005(7)
O4 0.0297(9) 0.0243(8) 0.0208(8) 0.0033(6) 0.0025(7) 0.0005(7)
O5 0.0302(8) 0.0183(6) 0.0280(7) -0.0001(7) 0.0000(6) 0.0005(7)
Mo1 0.02402(9) 0.01431(7) 0.01897(8) 0.00030(9) 0.00092(6) 0.00113(10)

loop_
_atom_type_symbol
_atom_type_description
_atom_type_scat_dispersion_real
_atom_type_scat_dispersion_imag
_atom_type_scat_source
C C 0.0033 0.0016 'International Tables Vol C Tables 4.2.6.8 and 6.1.1.4'
H H 0.0000 0.0000 'International Tables Vol C Tables 4.2.6.8 and 6.1.1.4'
N N 0.0061 0.0033 'International Tables Vol C Tables 4.2.6.8 and 6.1.1.4'
O O 0.0106 0.0060 'International Tables Vol C Tables 4.2.6.8 and 6.1.1.4'
Mo Mo -1.6832 0.6857 'International Tables Vol C Tables 4.2.6.8 and 6.1.1.4'

loop_
_geom_angle_atom_site_label_1
_geom_angle_atom_site_label_2
_geom_angle_atom_site_label_3
_geom_angle
O1 C1 C2 119.53(18)
O1 C1 C6 117.96(18)
C2 C1 C6 122.48(18)
C3 C2 C1 116.16(18)
C3 C2 C7 121.74(18)
C1 C2 C7 122.09(18)
C2 C3 C4 123.4(2)
C2 C3 H3 118.3
C4 C3 H3 118.3
C5 C4 C3 117.73(19)
C5 C4 C11 119.19(19)
C3 C4 C11 123.05(19)
C6 C5 C4 121.92(19)
C6 C5 H5 119.0
C4 C5 H5 119.0
C5 C6 C1 118.02(19)
C5 C6 C15 122.80(18)
C1 C6 C15 118.85(18)
C9 C7 C10 107.3(2)
C9 C7 C8 109.38(18)
C10 C7 C8 107.77(18)
C9 C7 C2 109.78(18)
C10 C7 C2 111.18(16)
C8 C7 C2 111.31(19)
C7 C8 H8A 109.5
C7 C8 H8B 109.5
H8A C8 H8B 109.5
C7 C8 H8C 109.5
H8A C8 H8C 109.5
H8B C8 H8C 109.5
C7 C9 H9A 109.5
C7 C9 H9B 109.5
H9A C9 H9B 109.5
C7 C9 H9C 109.5
H9A C9 H9C 109.5
H9B C9 H9C 109.5
C7 C10 H10A 109.5
C7 C10 H10B 109.5
H10A C10 H10B 109.5
C7 C10 H10C 109.5
H10A C10 H10C 109.5
H10B C10 H10C 109.5
C13 C11 C4 109.64(19)
C13 C11 C14 109.7(2)
C4 C11 C14 108.8(2)
C13 C11 C12 107.6(2)
C4 C11 C12 111.86(19)
C14 C11 C12 109.2(2)
C11 C12 H12A 109.5
C11 C12 H12B 109.5
H12A C12 H12B 109.5
C11 C12 H12C 109.5
H12A C12 H12C 109.5
H12B C12 H12C 109.5
C11 C13 H13A 109.5
C11 C13 H13B 109.5
H13A C13 H13B 109.5
C11 C13 H13C 109.5
H13A C13 H13C 109.5
H13B C13 H13C 109.5
C11 C14 H14A 109.5
C11 C14 H14B 109.5
H14A C14 H14B 109.5
C11 C14 H14C 109.5
H14A C14 H14C 109.5
H14B C14 H14C 109.5
C6 C15 C18 107.50(16)
C6 C15 C16 113.96(19)
C18 C15 C16 112.97(19)
C6 C15 H15 107.4
C18 C15 H15 107.4
C16 C15 H15 107.4
C15 C16 H16A 109.5
C15 C16 H16B 109.5
H16A C16 H16B 109.5
C15 C16 H16C 109.5
H16A C16 H16C 109.5
H16B C16 H16C 109.5
O2 C17 C22 119.40(19)
O2 C17 C18 119.4(2)
C22 C17 C18 121.05(19)
C19 C18 C17 118.5(2)
C19 C18 C15 118.63(19)
C17 C18 C15 122.72(19)
C20 C19 C18 122.6(2)
C20 C19 H19 118.7
C18 C19 H19 118.7
C19 C20 C21 117.0(2)
C19 C20 C23 120.8(2)
C21 C20 C23 122.2(2)
C20 C21 C22 123.8(2)
C20 C21 H21 118.1
C22 C21 H21 118.1
C21 C22 C17 117.0(2)
C21 C22 C27 120.3(2)
C17 C22 C27 122.70(19)
C24 C23 C26 109.3(3)
C24 C23 C25 108.0(2)
C26 C23 C25 108.5(3)
C24 C23 C20 111.1(2)
C26 C23 C20 111.7(2)
C25 C23 C20 108.0(2)
C23 C24 H24A 109.5
C23 C24 H24B 109.5
H24A C24 H24B 109.5
C23 C24 H24C 109.5
H24A C24 H24C 109.5
H24B C24 H24C 109.5
C23 C25 H25A 109.5
C23 C25 H25B 109.5
H25A C25 H25B 109.5
C23 C25 H25C 109.5
H25A C25 H25C 109.5
H25B C25 H25C 109.5
C23 C26 H26A 109.5
C23 C26 H26B 109.5
H26A C26 H26B 109.5
C23 C26 H26C 109.5
H26A C26 H26C 109.5
H26B C26 H26C 109.5
C30 C27 C28 106.5(2)
C30 C27 C29 110.9(2)
C28 C27 C29 107.1(2)
C30 C27 C22 110.5(2)
C28 C27 C22 112.20(18)
C29 C27 C22 109.67(19)
C27 C28 H28A 109.5
C27 C28 H28B 109.5
H28A C28 H28B 109.5
C27 C28 H28C 109.5
H28A C28 H28C 109.5
H28B C28 H28C 109.5
C27 C29 H29A 109.5
C27 C29 H29B 109.5
H29A C29 H29B 109.5
C27 C29 H29C 109.5
H29A C29 H29C 109.5
H29B C29 H29C 109.5
C27 C30 H30A 109.5
C27 C30 H30B 109.5
H30A C30 H30B 109.5
C27 C30 H30C 109.5
H30A C30 H30C 109.5
H30B C30 H30C 109.5
O3 C31 C36 118.32(18)
O3 C31 C32 119.46(19)
C36 C31 C32 122.21(19)
C33 C32 C31 115.8(2)
C33 C32 C37 122.19(18)
C31 C32 C37 121.96(18)
C34 C33 C32 123.7(2)
C34 C33 H33 118.2
C32 C33 H33 118.2
C35 C34 C33 117.8(2)
C35 C34 C41 121.2(2)
C33 C34 C41 121.0(2)
C36 C35 C34 122.0(2)
C36 C35 H35 119.0
C34 C35 H35 119.0
C35 C36 C31 118.3(2)
C35 C36 C45 122.5(2)
C31 C36 C45 118.90(19)
C38 C37 C39 109.53(19)
C38 C37 C40 107.53(19)
C39 C37 C40 107.7(2)
C38 C37 C32 111.0(2)
C39 C37 C32 109.56(18)
C40 C37 C32 111.42(17)
C37 C38 H38A 109.5
C37 C38 H38B 109.5
H38A C38 H38B 109.5
C37 C38 H38C 109.5
H38A C38 H38C 109.5
H38B C38 H38C 109.5
C37 C39 H39A 109.5
C37 C39 H39B 109.5
H39A C39 H39B 109.5
C37 C39 H39C 109.5
H39A C39 H39C 109.5
H39B C39 H39C 109.5
C37 C40 H40A 109.5
C37 C40 H40B 109.5
H40A C40 H40B 109.5
C37 C40 H40C 109.5
H40A C40 H40C 109.5
H40B C40 H40C 109.5
C43 C41 C42 109.6(3)
C43 C41 C44 108.6(3)
C42 C41 C44 107.4(3)
C43 C41 C34 111.1(2)
C42 C41 C34 108.4(2)
C44 C41 C34 111.6(2)
C41 C42 H42A 109.5
C41 C42 H42B 109.5
H42A C42 H42B 109.5
C41 C42 H42C 109.5
H42A C42 H42C 109.5
H42B C42 H42C 109.5
C41 C43 H43A 109.5
C41 C43 H43B 109.5
H43A C43 H43B 109.5
C41 C43 H43C 109.5
H43A C43 H43C 109.5
H43B C43 H43C 109.5
C41 C44 H44A 109.5
C41 C44 H44B 109.5
H44A C44 H44B 109.5
C41 C44 H44C 109.5
H44A C44 H44C 109.5
H44B C44 H44C 109.5
C36 C45 C48 108.10(17)
C36 C45 C46 113.69(19)
C48 C45 C46 113.3(2)
C36 C45 H45 107.1
C48 C45 H45 107.1
C46 C45 H45 107.1
C45 C46 H46A 109.5
C45 C46 H46B 109.5
H46A C46 H46B 109.5
C45 C46 H46C 109.5
H46A C46 H46C 109.5
H46B C46 H46C 109.5
O4 C47 C48 119.5(2)
O4 C47 C52 119.24(19)
C48 C47 C52 121.1(2)
C49 C48 C47 118.3(2)
C49 C48 C45 118.5(2)
C47 C48 C45 123.0(2)
C50 C49 C48 122.7(2)
C50 C49 H49 118.6
C48 C49 H49 118.6
C49 C50 C51 117.1(2)
C49 C50 C53 121.1(2)
C51 C50 C53 121.8(2)
C50 C51 C52 123.6(2)
C50 C51 H51 118.2
C52 C51 H51 118.2
C51 C52 C47 117.0(2)
C51 C52 C57 119.8(2)
C47 C52 C57 123.2(2)
C56 C53 C54 109.4(3)
C56 C53 C55 108.5(3)
C54 C53 C55 108.1(3)
C56 C53 C50 108.3(2)
C54 C53 C50 111.3(2)
C55 C53 C50 111.2(2)
C53 C54 H54A 109.5
C53 C54 H54B 109.5
H54A C54 H54B 109.5
C53 C54 H54C 109.5
H54A C54 H54C 109.5
H54B C54 H54C 109.5
C53 C55 H55A 109.5
C53 C55 H55B 109.5
H55A C55 H55B 109.5
C53 C55 H55C 109.5
H55A C55 H55C 109.5
H55B C55 H55C 109.5
C53 C56 H56A 109.5
C53 C56 H56B 109.5
H56A C56 H56B 109.5
C53 C56 H56C 109.5
H56A C56 H56C 109.5
H56B C56 H56C 109.5
C58 C57 C60 106.5(2)
C58 C57 C59 107.8(2)
C60 C57 C59 110.53(19)
C58 C57 C52 112.32(19)
C60 C57 C52 110.3(2)
C59 C57 C52 109.30(19)
C57 C58 H58A 109.5
C57 C58 H58B 109.5
H58A C58 H58B 109.5
C57 C58 H58C 109.5
H58A C58 H58C 109.5
H58B C58 H58C 109.5
C57 C59 H59A 109.5
C57 C59 H59B 109.5
H59A C59 H59B 109.5
C57 C59 H59C 109.5
H59A C59 H59C 109.5
H59B C59 H59C 109.5
C57 C60 H60A 109.5
C57 C60 H60B 109.5
H60A C60 H60B 109.5
C57 C60 H60C 109.5
H60A C60 H60C 109.5
H60B C60 H60C 109.5
N1 C61 C62 177.1(8)
C61 C62 H62A 109.5
C61 C62 H62B 109.5
H62A C62 H62B 109.5
C61 C62 H62C 109.5
H62A C62 H62C 109.5
H62B C62 H62C 109.5
N2 C63 C64 178.9(5)
C63 C64 H64A 109.5
C63 C64 H64B 109.5
H64A C64 H64B 109.5
C63 C64 H64C 109.5
H64A C64 H64C 109.5
H64B C64 H64C 109.5
C1 O1 Mo1 154.68(12)
C17 O2 Mo1 135.75(14)
C31 O3 Mo1 154.94(13)
C47 O4 Mo1 137.05(14)
O5 Mo1 O1 96.08(7)
O5 Mo1 O3 95.64(7)
O1 Mo1 O3 168.27(5)
O5 Mo1 O2 112.30(8)
O1 Mo1 O2 89.10(6)
O3 Mo1 O2 86.71(6)
O5 Mo1 O4 112.77(8)
O1 Mo1 O4 85.77(6)
O3 Mo1 O4 89.44(6)
O2 Mo1 O4 134.93(6)

loop_
_geom_bond_atom_site_label_1
_geom_bond_atom_site_label_2
_geom_bond_distance
C1 O1 1.359(2)
C1 C2 1.404(3)
C1 C6 1.411(3)
C2 C3 1.394(3)
C2 C7 1.548(3)
C3 C4 1.400(3)
C3 H3 0.9500
C4 C5 1.394(3)
C4 C11 1.533(3)
C5 C6 1.386(3)
C5 H5 0.9500
C6 C15 1.523(3)
C7 C9 1.532(3)
C7 C10 1.536(3)
C7 C8 1.543(3)
C8 H8A 0.9800
C8 H8B 0.9800
C8 H8C 0.9800
C9 H9A 0.9800
C9 H9B 0.9800
C9 H9C 0.9800
C10 H10A 0.9800
C10 H10B 0.9800
C10 H10C 0.9800
C11 C13 1.525(4)
C11 C14 1.537(4)
C11 C12 1.543(3)
C12 H12A 0.9800
C12 H12B 0.9800
C12 H12C 0.9800
C13 H13A 0.9800
C13 H13B 0.9800
C13 H13C 0.9800
C14 H14A 0.9800
C14 H14B 0.9800
C14 H14C 0.9800
C15 C18 1.524(3)
C15 C16 1.540(3)
C15 H15 1.0000
C16 H16A 0.9800
C16 H16B 0.9800
C16 H16C 0.9800
C17 O2 1.386(2)
C17 C22 1.408(3)
C17 C18 1.409(3)
C18 C19 1.391(3)
C19 C20 1.387(3)
C19 H19 0.9500
C20 C21 1.393(3)
C20 C23 1.541(3)
C21 C22 1.397(3)
C21 H21 0.9500
C22 C27 1.541(3)
C23 C24 1.516(4)
C23 C26 1.526(4)
C23 C25 1.528(4)
C24 H24A 0.9800
C24 H24B 0.9800
C24 H24C 0.9800
C25 H25A 0.9800
C25 H25B 0.9800
C25 H25C 0.9800
C26 H26A 0.9800
C26 H26B 0.9800
C26 H26C 0.9800
C27 C30 1.535(3)
C27 C28 1.539(3)
C27 C29 1.539(3)
C28 H28A 0.9800
C28 H28B 0.9800
C28 H28C 0.9800
C29 H29A 0.9800
C29 H29B 0.9800
C29 H29C 0.9800
C30 H30A 0.9800
C30 H30B 0.9800
C30 H30C 0.9800
C31 O3 1.360(2)
C31 C36 1.407(3)
C31 C32 1.413(3)
C32 C33 1.397(3)
C32 C37 1.543(3)
C33 C34 1.395(3)
C33 H33 0.9500
C34 C35 1.390(3)
C34 C41 1.543(3)
C35 C36 1.385(3)
C35 H35 0.9500
C36 C45 1.521(3)
C37 C38 1.537(3)
C37 C39 1.537(3)
C37 C40 1.538(3)
C38 H38A 0.9800
C38 H38B 0.9800
C38 H38C 0.9800
C39 H39A 0.9800
C39 H39B 0.9800
C39 H39C 0.9800
C40 H40A 0.9800
C40 H40B 0.9800
C40 H40C 0.9800
C41 C43 1.511(4)
C41 C42 1.514(4)
C41 C44 1.528(4)
C42 H42A 0.9800
C42 H42B 0.9800
C42 H42C 0.9800
C43 H43A 0.9800
C43 H43B 0.9800
C43 H43C 0.9800
C44 H44A 0.9800
C44 H44B 0.9800
C44 H44C 0.9800
C45 C48 1.527(3)
C45 C46 1.538(3)
C45 H45 1.0000
C46 H46A 0.9800
C46 H46B 0.9800
C46 H46C 0.9800
C47 O4 1.383(2)
C47 C48 1.404(3)
C47 C52 1.407(3)
C48 C49 1.397(3)
C49 C50 1.380(3)
C49 H49 0.9500
C50 C51 1.390(3)
C50 C53 1.541(3)
C51 C52 1.400(3)
C51 H51 0.9500
C52 C57 1.545(3)
C53 C56 1.506(4)
C53 C54 1.515(4)
C53 C55 1.539(5)
C54 H54A 0.9800
C54 H54B 0.9800
C54 H54C 0.9800
C55 H55A 0.9800
C55 H55B 0.9800
C55 H55C 0.9800
C56 H56A 0.9800
C56 H56B 0.9800
C56 H56C 0.9800
C57 C58 1.536(3)
C57 C60 1.536(4)
C57 C59 1.538(3)
C58 H58A 0.9800
C58 H58B 0.9800
C58 H58C 0.9800
C59 H59A 0.9800
C59 H59B 0.9800
C59 H59C 0.9800
C60 H60A 0.9800
C60 H60B 0.9800
C60 H60C 0.9800
C61 N1 1.125(6)
C61 C62 1.417(6)
C62 H62A 0.9800
C62 H62B 0.9800
C62 H62C 0.9800
C63 N2 1.121(5)
C63 C64 1.454(6)
C64 H64A 0.9800
C64 H64B 0.9800
C64 H64C 0.9800
O1 Mo1 1.8728(13)
O2 Mo1 1.9261(16)
O3 Mo1 1.8787(13)
O4 Mo1 1.9272(16)
O5 Mo1 1.6809(13)
